data_8105256
loop_
_publ_author_name
'Chen, Lianqing'
'Zhang, Long'
'Tang, Chenglong'
'Wu, Zhongda'

_publ_section_title
;
 The synthesis and crystal structure of ethyl
 (E)-1-(2,6-dichloro-4-(trifluoromethyl)phenyl)-5-((2-methoxybenzylidene)amino)-4-((trifluoromethyl)sulfinyl)-1H-pyrazole-3-carboxylate,
 C22H15N3Cl2F6O4S
;
_journal_issue 3
_journal_name_full 'Zeitschrift f\"ur Kristallographie - New Crystal Structures'
_journal_page_first 681
_journal_page_last 684
_journal_paper_doi 10.1515/ncrs-2019-0898
_journal_volume 235
_journal_year 2020
_chemical_formula_moiety 'C22 H15 Cl2 F6 N3 O4 S'
_chemical_formula_sum 'C22 H15 Cl2 F6 N3 O4 S'
_chemical_formula_weight 602.33
_space_group_crystal_system monoclinic
_space_group_IT_number 14
_space_group_name_Hall '-P 2ybc'
_space_group_name_H-M_alt 'P 1 21/c 1'
_atom_sites_solution_hydrogens geom
_atom_sites_solution_primary dual
_cell_angle_alpha 90
_cell_angle_beta 112.714(2)
_cell_angle_gamma 90
_cell_formula_units_Z 4
_cell_length_a 13.6099(10)
_cell_length_b 12.0571(9)
_cell_length_c 16.2351(13)
_cell_measurement_reflns_used 9147
_cell_measurement_temperature 150.01
_cell_measurement_theta_max 26.41
_cell_measurement_theta_min 2.34
_cell_volume 2457.5(3)
_computing_cell_refinement 'SAINT v8.37A (Bruker, 2015)'
_computing_data_reduction 'SAINT v8.37A (Bruker, 2015)'
_computing_molecular_graphics 'Olex2 (Dolomanov et al., 2009)'
_computing_publication_material 'Olex2 (Dolomanov et al., 2009)'
_computing_structure_refinement 'ShelXL (Sheldrick, 2015)'
_computing_structure_solution 'ShelXT (Sheldrick, 2015)'
_diffrn_ambient_temperature 150.01
_diffrn_measured_fraction_theta_full 1.000
_diffrn_measured_fraction_theta_max 0.999
_diffrn_measurement_device_type 'Bruker APEX-II CCD'
_diffrn_measurement_method '\f and \w scans'
_diffrn_radiation_type MoK\a
_diffrn_radiation_wavelength 0.71073
_diffrn_reflns_av_R_equivalents 0.0654
_diffrn_reflns_av_unetI/netI 0.0379
_diffrn_reflns_Laue_measured_fraction_full 1.000
_diffrn_reflns_Laue_measured_fraction_max 0.999
_diffrn_reflns_limit_h_max 16
_diffrn_reflns_limit_h_min -17
_diffrn_reflns_limit_k_max 15
_diffrn_reflns_limit_k_min -15
_diffrn_reflns_limit_l_max 20
_diffrn_reflns_limit_l_min -20
_diffrn_reflns_number 32747
_diffrn_reflns_point_group_measured_fraction_full 1.000
_diffrn_reflns_point_group_measured_fraction_max 0.999
_diffrn_reflns_theta_full 25.242
_diffrn_reflns_theta_max 26.419
_diffrn_reflns_theta_min 2.342
_diffrn_standards_number 0
_exptl_absorpt_coefficient_mu 0.431
_exptl_absorpt_correction_T_max 0.7454
_exptl_absorpt_correction_T_min 0.6982
_exptl_absorpt_process_details
;
SADABS-2016/2 (Bruker,2016/2) was used for absorption correction.
wR2(int) was 0.0748 before and 0.0615 after correction.
The Ratio of minimum to maximum transmission is 0.9367.
The \l/2 correction factor is Not present.
;
_exptl_crystal_colour colourless
_exptl_crystal_colour_primary colourless
_exptl_crystal_density_diffrn 1.628
_exptl_crystal_description block
_exptl_crystal_F_000 1216
_exptl_crystal_size_max 0.11
_exptl_crystal_size_mid 0.1
_exptl_crystal_size_min 0.08
_refine_diff_density_max 0.393
_refine_diff_density_min -0.333
_refine_diff_density_rms 0.068
_refine_ls_extinction_coef .
_refine_ls_extinction_method none
_refine_ls_goodness_of_fit_ref 1.033
_refine_ls_hydrogen_treatment constr
_refine_ls_matrix_type full
_refine_ls_number_parameters 365
_refine_ls_number_reflns 5048
_refine_ls_number_restraints 42
_refine_ls_restrained_S_all 1.031
_refine_ls_R_factor_all 0.0664
_refine_ls_R_factor_gt 0.0419
_refine_ls_shift/su_max 0.001
_refine_ls_shift/su_mean 0.000
_refine_ls_structure_factor_coef Fsqd
_refine_ls_weighting_details 'w=1/[\s^2^(Fo^2^)+(0.0511P)^2^+1.7513P] where P=(Fo^2^+2Fc^2^)/3'
_refine_ls_weighting_scheme calc
_refine_ls_wR_factor_gt 0.0955
_refine_ls_wR_factor_ref 0.1087
_reflns_Friedel_coverage 0.000
_reflns_Friedel_fraction_full .
_reflns_Friedel_fraction_max .
_reflns_number_gt 3776
_reflns_number_total 5048
_reflns_threshold_expression 'I > 2\s(I)'
_cod_data_source_file suppl_ncrs-2019-0898_suppl.cif
_cod_data_source_block mo_0227_2_0m
_cod_depositor_comments
;
The following automatic conversions were performed:

data name '__reflns_threshold_expression' was replaced with
'_reflns_threshold_expression'.

Automatic conversion script
Id: cif_correct_tags 8738 2021-04-28 16:35:53Z antanas 
;
_cod_database_code 8105256
_shelx_space_group_comment
;
The symmetry employed for this shelxl refinement is uniquely defined
by the following loop, which should always be used as a source of
symmetry information in preference to the above space-group names.
They are only intended as comments.
;
_shelx_estimated_absorpt_t_max 0.966
_shelx_estimated_absorpt_t_min 0.954
_olex2_refinement_description
;
#==============================================================================
# In the abstract of the paper_refine_ls_wR_factor_ref and 
# _refine_ls_wR_factor_gt will be given. 
#==============================================================================
1. Fixed Uiso
 At 1.2 times of:
  All C(H) groups, All C(H,H) groups
 At 1.5 times of:
  All C(H,H,H) groups
2. Uiso/Uaniso restraints and constraints
Uanis(C16) \\sim Ueq, Uanis(C17) \\sim Ueq: with sigma of 0.01 and sigma for
terminal atoms of 0.02
3.Rigid body (RIGU) restrains
 O3, C16, C17
 with sigma for 1-2 distances of 0.004 and sigma for 1-3 distances of 0.004
4. Others
 Sof(C16A)=Sof(H16c)=Sof(H16d)=Sof(C17A)=Sof(H17d)=Sof(H17e)=Sof(H17f)=1-FVAR(1)
 Sof(C16)=Sof(H16a)=Sof(H16b)=Sof(C17)=Sof(H17a)=Sof(H17b)=Sof(H17c)=FVAR(1)
5.a Secondary CH2 refined with riding coordinates:
 C16(H16a,H16b)
5.b Aromatic/amide H refined with riding coordinates:
 C7(H7), C11(H11), C12(H12), C13(H13), C14(H14), C19(H19), C22(H22)
5.c Idealised Me refined as rotating group:
 C10(H10a,H10b,H10c), C17(H17a,H17b,H17c)
 C11(H11A,H11B,H11C)
;

loop_
_space_group_symop_operation_xyz
'x, y, z'
'-x, y+1/2, -z+1/2'
'-x, -y, -z'
'x, -y-1/2, z-1/2'

loop_
_atom_site_label
_atom_site_type_symbol
_atom_site_fract_x
_atom_site_fract_y
_atom_site_fract_z
_atom_site_U_iso_or_equiv
_atom_site_adp_type
_atom_site_occupancy
_atom_site_site_symmetry_order
_atom_site_calc_flag
_atom_site_refinement_flags_posn
_atom_site_refinement_flags_adp
_atom_site_refinement_flags_occupancy
_atom_site_disorder_assembly
_atom_site_disorder_group
Cl1 Cl 0.64428(5) 0.40984(5) 0.32028(4) 0.03194(16) Uani 1 1 d . . . . .
Cl2 Cl 0.95717(5) 0.60071(5) 0.59897(4) 0.02916(16) Uani 1 1 d . . . . .
S1 S 0.66553(5) 0.32083(5) 0.67938(4) 0.02626(16) Uani 1 1 d . . . . .
F1 F 0.73916(14) 0.34879(15) 0.85167(11) 0.0457(4) Uani 1 1 d . . . . .
F2 F 0.85658(13) 0.28402(16) 0.80652(12) 0.0503(5) Uani 1 1 d . . . . .
F3 F 0.81536(15) 0.45606(14) 0.78981(11) 0.0504(5) Uani 1 1 d . . . . .
F4 F 0.98330(11) 0.68408(15) 0.27405(11) 0.0405(4) Uani 1 1 d . . . . .
F5 F 0.81942(12) 0.70765(14) 0.18918(10) 0.0382(4) Uani 1 1 d . . . . .
F6 F 0.89606(15) 0.82160(13) 0.29631(12) 0.0483(5) Uani 1 1 d . . . . .
O1 O 0.58367(13) 0.40576(16) 0.67148(12) 0.0318(4) Uani 1 1 d . . . . .
O2 O 0.63617(14) 0.69185(16) 0.76076(11) 0.0329(4) Uani 1 1 d . . . . .
O3 O 0.87976(17) 0.12062(15) 0.56810(13) 0.0404(5) Uani 1 1 d . U . . .
O4 O 0.78788(18) 0.12097(16) 0.65830(15) 0.0469(5) Uani 1 1 d . . . . .
N1 N 0.78450(15) 0.43550(16) 0.51083(13) 0.0205(4) Uani 1 1 d . . . . .
N2 N 0.82589(15) 0.33135(16) 0.52064(13) 0.0223(4) Uani 1 1 d . . . . .
N3 N 0.67546(15) 0.55701(16) 0.55107(13) 0.0219(4) Uani 1 1 d . . . . .
C1 C 0.74978(18) 0.50129(18) 0.36041(16) 0.0207(5) Uani 1 1 d . . . . .
C2 C 0.80615(18) 0.50982(18) 0.45202(15) 0.0191(5) Uani 1 1 d . . . . .
C3 C 0.79293(18) 0.28412(19) 0.57945(16) 0.0224(5) Uani 1 1 d . . . . .
C4 C 0.73337(18) 0.3582(2) 0.61005(15) 0.0218(5) Uani 1 1 d . . . . .
C5 C 0.7774(2) 0.3549(2) 0.78808(17) 0.0303(6) Uani 1 1 d . . . . .
C6 C 0.72765(18) 0.45682(19) 0.56288(15) 0.0204(5) Uani 1 1 d . . . . .
C7 C 0.65873(18) 0.5996(2) 0.61674(16) 0.0227(5) Uani 1 1 d . . . . .
H7 H 0.689646 0.565645 0.673842 0.027 Uiso 1 1 calc R . . . .
C8 C 0.59356(18) 0.6986(2) 0.60634(16) 0.0219(5) Uani 1 1 d . . . . .
C9 C 0.58016(19) 0.7441(2) 0.68174(16) 0.0250(5) Uani 1 1 d . . . . .
C10 C 0.6125(2) 0.7209(2) 0.83648(17) 0.0335(6) Uani 1 1 d . . . . .
H10A H 0.536661 0.708144 0.822756 0.050 Uiso 1 1 calc GR . . . .
H10B H 0.629255 0.799336 0.850946 0.050 Uiso 1 1 calc GR . . . .
H10C H 0.655270 0.675105 0.887649 0.050 Uiso 1 1 calc GR . . . .
C11 C 0.51599(19) 0.8354(2) 0.67261(18) 0.0285(6) Uani 1 1 d . . . . .
H11 H 0.505572 0.864701 0.722962 0.034 Uiso 1 1 calc R . . . .
C12 C 0.4666(2) 0.8843(2) 0.58930(19) 0.0325(6) Uani 1 1 d . . . . .
H12 H 0.423308 0.947963 0.583402 0.039 Uiso 1 1 calc R . . . .
C13 C 0.4793(2) 0.8421(2) 0.51434(19) 0.0331(6) Uani 1 1 d . . . . .
H13 H 0.445741 0.876718 0.457762 0.040 Uiso 1 1 calc R . . . .
C14 C 0.54167(19) 0.7487(2) 0.52376(17) 0.0260(5) Uani 1 1 d . . . . .
H14 H 0.549181 0.718008 0.472594 0.031 Uiso 1 1 calc R . . . .
C15 C 0.8192(2) 0.1672(2) 0.60689(18) 0.0311(6) Uani 1 1 d . . . . .
C16 C 0.9164(5) 0.0072(4) 0.5912(4) 0.0423(13) Uani 0.812(9) 1 d . U P A 1
H16A H 0.923694 -0.009488 0.652981 0.051 Uiso 0.812(9) 1 calc R . P A 1
H16B H 0.986786 -0.002806 0.587521 0.051 Uiso 0.812(9) 1 calc R . P A 1
C17 C 0.8362(4) -0.0697(3) 0.5267(3) 0.0511(15) Uani 0.812(9) 1 d . U P A 1
H17A H 0.766875 -0.059512 0.530912 0.077 Uiso 0.812(9) 1 calc GR . P A 1
H17B H 0.859659 -0.146665 0.541466 0.077 Uiso 0.812(9) 1 calc GR . P A 1
H17C H 0.829945 -0.053125 0.465797 0.077 Uiso 0.812(9) 1 calc GR . P A 1
C18 C 0.88701(18) 0.58849(19) 0.48496(16) 0.0204(5) Uani 1 1 d . . . . .
C19 C 0.91300(18) 0.65671(19) 0.42771(16) 0.0219(5) Uani 1 1 d . . . . .
H19 H 0.967452 0.710998 0.450399 0.026 Uiso 1 1 calc R . . . .
C20 C 0.85733(18) 0.64378(19) 0.33603(16) 0.0218(5) Uani 1 1 d . . . . .
C21 C 0.8882(2) 0.7143(2) 0.27387(18) 0.0284(6) Uani 1 1 d . . . . .
C22 C 0.77605(18) 0.5667(2) 0.30133(16) 0.0234(5) Uani 1 1 d . . . . .
H22 H 0.739137 0.558829 0.238643 0.028 Uiso 1 1 calc R . . . .
C16A C 0.874(2) -0.005(2) 0.5890(18) 0.040(5) Uani 0.188(9) 1 d . U P A 2
H16C H 0.914532 -0.021518 0.653052 0.048 Uiso 0.188(9) 1 calc R . P A 2
H16D H 0.799679 -0.030574 0.571399 0.048 Uiso 0.188(9) 1 calc R . P A 2
C17A C 0.9251(18) -0.0546(15) 0.5324(11) 0.049(6) Uani 0.188(9) 1 d . U P A 2
H17D H 0.874905 -0.053826 0.469972 0.074 Uiso 0.188(9) 1 calc GR . P A 2
H17E H 0.945612 -0.131309 0.551305 0.074 Uiso 0.188(9) 1 calc GR . P A 2
H17F H 0.988649 -0.011698 0.538435 0.074 Uiso 0.188(9) 1 calc GR . P A 2

loop_
_atom_site_aniso_label
_atom_site_aniso_U_11
_atom_site_aniso_U_22
_atom_site_aniso_U_33
_atom_site_aniso_U_23
_atom_site_aniso_U_13
_atom_site_aniso_U_12
Cl1 0.0307(3) 0.0304(3) 0.0330(4) -0.0040(3) 0.0104(3) -0.0109(3)
Cl2 0.0329(3) 0.0317(3) 0.0218(3) -0.0047(2) 0.0092(2) -0.0042(3)
S1 0.0270(3) 0.0307(3) 0.0243(3) 0.0014(3) 0.0135(3) -0.0069(3)
F1 0.0502(10) 0.0648(12) 0.0266(9) -0.0034(8) 0.0199(8) -0.0052(9)
F2 0.0404(10) 0.0627(12) 0.0410(10) 0.0037(9) 0.0081(8) 0.0184(9)
F3 0.0547(11) 0.0415(10) 0.0377(10) 0.0055(8) -0.0012(8) -0.0199(8)
F4 0.0273(8) 0.0620(11) 0.0403(10) 0.0142(8) 0.0219(7) 0.0026(8)
F5 0.0349(8) 0.0505(10) 0.0309(9) 0.0159(7) 0.0145(7) 0.0014(7)
F6 0.0748(13) 0.0265(9) 0.0534(11) 0.0050(8) 0.0356(10) -0.0092(8)
O1 0.0240(9) 0.0450(11) 0.0311(10) 0.0013(8) 0.0158(8) 0.0002(8)
O2 0.0385(10) 0.0425(11) 0.0217(9) 0.0001(8) 0.0160(8) 0.0130(9)
O3 0.0585(13) 0.0255(10) 0.0384(12) 0.0043(8) 0.0201(10) 0.0166(9)
O4 0.0620(14) 0.0309(11) 0.0535(14) 0.0170(10) 0.0288(12) 0.0006(10)
N1 0.0238(10) 0.0182(10) 0.0248(11) 0.0006(8) 0.0152(8) 0.0018(8)
N2 0.0244(10) 0.0184(10) 0.0261(11) -0.0004(8) 0.0119(9) 0.0036(8)
N3 0.0233(10) 0.0207(10) 0.0252(11) -0.0002(8) 0.0135(9) 0.0011(8)
C1 0.0198(11) 0.0170(11) 0.0279(13) -0.0032(9) 0.0122(10) 0.0000(9)
C2 0.0230(11) 0.0151(11) 0.0242(12) 0.0006(9) 0.0147(10) 0.0030(9)
C3 0.0238(12) 0.0192(12) 0.0249(13) 0.0010(10) 0.0104(10) -0.0011(10)
C4 0.0232(12) 0.0221(12) 0.0219(12) 0.0000(10) 0.0106(10) -0.0023(10)
C5 0.0315(14) 0.0308(14) 0.0279(14) 0.0033(11) 0.0106(11) -0.0021(12)
C6 0.0203(11) 0.0233(12) 0.0197(12) -0.0022(9) 0.0102(9) -0.0027(9)
C7 0.0215(11) 0.0252(12) 0.0234(13) -0.0015(10) 0.0110(10) -0.0017(10)
C8 0.0196(11) 0.0236(12) 0.0250(13) -0.0036(10) 0.0113(10) -0.0019(10)
C9 0.0230(12) 0.0307(13) 0.0236(13) -0.0039(11) 0.0115(10) -0.0041(11)
C10 0.0390(15) 0.0419(16) 0.0247(14) -0.0051(12) 0.0179(12) -0.0014(13)
C11 0.0267(13) 0.0311(14) 0.0348(15) -0.0082(11) 0.0197(11) -0.0009(11)
C12 0.0317(14) 0.0258(13) 0.0414(16) -0.0010(12) 0.0155(12) 0.0080(11)
C13 0.0337(14) 0.0326(15) 0.0308(15) 0.0050(12) 0.0102(12) 0.0034(12)
C14 0.0274(12) 0.0256(13) 0.0266(14) -0.0021(10) 0.0123(10) 0.0021(11)
C15 0.0349(14) 0.0225(13) 0.0315(15) 0.0000(11) 0.0079(12) 0.0010(11)
C16 0.046(3) 0.023(2) 0.049(3) 0.0044(17) 0.009(2) 0.014(2)
C17 0.076(4) 0.026(2) 0.048(3) -0.0020(17) 0.020(2) 0.0029(19)
C18 0.0198(11) 0.0199(11) 0.0233(12) -0.0039(10) 0.0102(9) 0.0031(9)
C19 0.0213(11) 0.0186(11) 0.0291(13) -0.0047(10) 0.0135(10) -0.0004(9)
C20 0.0238(12) 0.0188(11) 0.0284(13) 0.0040(10) 0.0162(10) 0.0053(10)
C21 0.0286(13) 0.0280(14) 0.0313(15) 0.0045(11) 0.0147(11) 0.0001(11)
C22 0.0236(12) 0.0257(13) 0.0223(12) -0.0004(10) 0.0104(10) 0.0022(10)
C16A 0.053(10) 0.026(6) 0.043(8) 0.006(6) 0.021(8) 0.017(7)
C17A 0.074(13) 0.042(8) 0.036(9) 0.001(7) 0.025(8) 0.020(8)

loop_
_atom_type_symbol
_atom_type_description
_atom_type_scat_dispersion_real
_atom_type_scat_dispersion_imag
_atom_type_scat_source
C C 0.0030 0.0020 'International Tables Vol C Tables 4.2.6.8 and 6.1.1.4'
H H 0.0000 0.0000 'International Tables Vol C Tables 4.2.6.8 and 6.1.1.4'
Cl Cl 0.1480 0.1590 'International Tables Vol C Tables 4.2.6.8 and 6.1.1.4'
F F 0.0170 0.0100 'International Tables Vol C Tables 4.2.6.8 and 6.1.1.4'
N N 0.0060 0.0030 'International Tables Vol C Tables 4.2.6.8 and 6.1.1.4'
O O 0.0110 0.0060 'International Tables Vol C Tables 4.2.6.8 and 6.1.1.4'
S S 0.1250 0.1230 'International Tables Vol C Tables 4.2.6.8 and 6.1.1.4'

loop_
_geom_angle_atom_site_label_1
_geom_angle_atom_site_label_2
_geom_angle_atom_site_label_3
_geom_angle
_geom_angle_site_symmetry_1
_geom_angle_site_symmetry_3
O1 S1 C4 109.20(11) . .
O1 S1 C5 103.86(12) . .
C4 S1 C5 96.29(11) . .
C9 O2 C10 117.7(2) . .
C15 O3 C16 119.0(3) . .
C15 O3 C16A 102.4(9) . .
N2 N1 C2 118.50(17) . .
N2 N1 C6 114.03(18) . .
C6 N1 C2 127.45(19) . .
C3 N2 N1 103.90(18) . .
C7 N3 C6 118.9(2) . .
C2 C1 Cl1 119.10(17) . .
C2 C1 C22 120.9(2) . .
C22 C1 Cl1 119.99(18) . .
C1 C2 N1 120.0(2) . .
C1 C2 C18 119.3(2) . .
C18 C2 N1 120.6(2) . .
N2 C3 C4 112.3(2) . .
N2 C3 C15 121.0(2) . .
C4 C3 C15 126.8(2) . .
C3 C4 S1 124.90(18) . .
C6 C4 S1 129.22(18) . .
C6 C4 C3 105.2(2) . .
F1 C5 S1 107.49(17) . .
F2 C5 S1 111.53(19) . .
F2 C5 F1 108.6(2) . .
F2 C5 F3 108.4(2) . .
F3 C5 S1 113.01(18) . .
F3 C5 F1 107.7(2) . .
N1 C6 N3 117.5(2) . .
N1 C6 C4 104.6(2) . .
N3 C6 C4 137.6(2) . .
N3 C7 H7 119.1 . .
N3 C7 C8 121.8(2) . .
C8 C7 H7 119.1 . .
C9 C8 C7 119.5(2) . .
C14 C8 C7 121.8(2) . .
C14 C8 C9 118.6(2) . .
O2 C9 C8 114.9(2) . .
O2 C9 C11 124.8(2) . .
C11 C9 C8 120.3(2) . .
O2 C10 H10A 109.5 . .
O2 C10 H10B 109.5 . .
O2 C10 H10C 109.5 . .
H10A C10 H10B 109.5 . .
H10A C10 H10C 109.5 . .
H10B C10 H10C 109.5 . .
C9 C11 H11 120.2 . .
C9 C11 C12 119.5(2) . .
C12 C11 H11 120.2 . .
C11 C12 H12 119.3 . .
C11 C12 C13 121.4(2) . .
C13 C12 H12 119.3 . .
C12 C13 H13 120.7 . .
C14 C13 C12 118.7(2) . .
C14 C13 H13 120.7 . .
C8 C14 H14 119.3 . .
C13 C14 C8 121.5(2) . .
C13 C14 H14 119.3 . .
O3 C15 C3 112.3(2) . .
O4 C15 O3 125.2(2) . .
O4 C15 C3 122.5(2) . .
O3 C16 H16A 110.0 . .
O3 C16 H16B 110.0 . .
O3 C16 C17 108.4(4) . .
H16A C16 H16B 108.4 . .
C17 C16 H16A 110.0 . .
C17 C16 H16B 110.0 . .
C16 C17 H17A 109.5 . .
C16 C17 H17B 109.5 . .
C16 C17 H17C 109.5 . .
H17A C17 H17B 109.5 . .
H17A C17 H17C 109.5 . .
H17B C17 H17C 109.5 . .
C2 C18 Cl2 119.75(18) . .
C19 C18 Cl2 119.25(18) . .
C19 C18 C2 121.0(2) . .
C18 C19 H19 120.8 . .
C18 C19 C20 118.4(2) . .
C20 C19 H19 120.8 . .
C19 C20 C21 118.5(2) . .
C22 C20 C19 121.9(2) . .
C22 C20 C21 119.6(2) . .
F4 C21 C20 111.4(2) . .
F5 C21 F4 106.1(2) . .
F5 C21 F6 106.8(2) . .
F5 C21 C20 113.1(2) . .
F6 C21 F4 106.6(2) . .
F6 C21 C20 112.3(2) . .
C1 C22 H22 120.8 . .
C20 C22 C1 118.5(2) . .
C20 C22 H22 120.8 . .
O3 C16A H16C 111.7 . .
O3 C16A H16D 111.7 . .
H16C C16A H16D 109.4 . .
C17A C16A O3 100.6(17) . .
C17A C16A H16C 111.7 . .
C17A C16A H16D 111.7 . .
C16A C17A H17D 109.5 . .
C16A C17A H17E 109.5 . .
C16A C17A H17F 109.5 . .
H17D C17A H17E 109.5 . .
H17D C17A H17F 109.5 . .
H17E C17A H17F 109.5 . .

loop_
_geom_bond_atom_site_label_1
_geom_bond_atom_site_label_2
_geom_bond_distance
_geom_bond_site_symmetry_2
Cl1 C1 1.726(2) .
Cl2 C18 1.731(2) .
S1 O1 1.4819(19) .
S1 C4 1.768(2) .
S1 C5 1.878(3) .
F1 C5 1.325(3) .
F2 C5 1.317(3) .
F3 C5 1.321(3) .
F4 C21 1.343(3) .
F5 C21 1.334(3) .
F6 C21 1.337(3) .
O2 C9 1.367(3) .
O2 C10 1.430(3) .
O3 C15 1.339(3) .
O3 C16 1.455(5) .
O3 C16A 1.56(3) .
O4 C15 1.210(3) .
N1 N2 1.360(3) .
N1 C2 1.421(3) .
N1 C6 1.373(3) .
N2 C3 1.329(3) .
N3 C6 1.377(3) .
N3 C7 1.280(3) .
C1 C2 1.389(3) .
C1 C22 1.391(3) .
C2 C18 1.394(3) .
C3 C4 1.419(3) .
C3 C15 1.480(3) .
C4 C6 1.400(3) .
C7 H7 0.9500 .
C7 C8 1.458(3) .
C8 C9 1.416(3) .
C8 C14 1.389(3) .
C9 C11 1.377(4) .
C10 H10A 0.9800 .
C10 H10B 0.9800 .
C10 H10C 0.9800 .
C11 H11 0.9500 .
C11 C12 1.388(4) .
C12 H12 0.9500 .
C12 C13 1.390(4) .
C13 H13 0.9500 .
C13 C14 1.383(4) .
C14 H14 0.9500 .
C16 H16A 0.9900 .
C16 H16B 0.9900 .
C16 C17 1.504(8) .
C17 H17A 0.9800 .
C17 H17B 0.9800 .
C17 H17C 0.9800 .
C18 C19 1.385(3) .
C19 H19 0.9500 .
C19 C20 1.394(3) .
C20 C21 1.499(3) .
C20 C22 1.387(3) .
C22 H22 0.9500 .
C16A H16C 0.9900 .
C16A H16D 0.9900 .
C16A C17A 1.47(3) .
C17A H17D 0.9800 .
C17A H17E 0.9800 .
C17A H17F 0.9800 .

loop_
_geom_torsion_atom_site_label_1
_geom_torsion_atom_site_label_2
_geom_torsion_atom_site_label_3
_geom_torsion_atom_site_label_4
_geom_torsion
_geom_torsion_site_symmetry_1
_geom_torsion_site_symmetry_2
_geom_torsion_site_symmetry_3
_geom_torsion_site_symmetry_4
Cl1 C1 C2 N1 6.9(3) . . . .
Cl1 C1 C2 C18 -175.97(17) . . . .
Cl1 C1 C22 C20 176.38(17) . . . .
Cl2 C18 C19 C20 178.46(17) . . . .
S1 C4 C6 N1 -171.82(18) . . . .
S1 C4 C6 N3 1.1(4) . . . .
O1 S1 C4 C3 -160.2(2) . . . .
O1 S1 C4 C6 8.7(3) . . . .
O1 S1 C5 F1 59.2(2) . . . .
O1 S1 C5 F2 178.20(17) . . . .
O1 S1 C5 F3 -59.4(2) . . . .
O2 C9 C11 C12 177.2(2) . . . .
N1 N2 C3 C4 -2.0(3) . . . .
N1 N2 C3 C15 178.4(2) . . . .
N1 C2 C18 Cl2 -3.4(3) . . . .
N1 C2 C18 C19 176.00(19) . . . .
N2 N1 C2 C1 78.7(3) . . . .
N2 N1 C2 C18 -98.4(2) . . . .
N2 N1 C6 N3 -174.47(19) . . . .
N2 N1 C6 C4 0.1(3) . . . .
N2 C3 C4 S1 173.17(17) . . . .
N2 C3 C4 C6 2.1(3) . . . .
N2 C3 C15 O3 1.8(3) . . . .
N2 C3 C15 O4 -177.9(3) . . . .
N3 C7 C8 C9 -178.2(2) . . . .
N3 C7 C8 C14 3.4(4) . . . .
C1 C2 C18 Cl2 179.51(17) . . . .
C1 C2 C18 C19 -1.1(3) . . . .
C2 N1 N2 C3 179.3(2) . . . .
C2 N1 C6 N3 7.5(3) . . . .
C2 N1 C6 C4 -177.9(2) . . . .
C2 C1 C22 C20 -2.4(3) . . . .
C2 C18 C19 C20 -0.9(3) . . . .
C3 C4 C6 N1 -1.3(2) . . . .
C3 C4 C6 N3 171.6(3) . . . .
C4 S1 C5 F1 170.81(19) . . . .
C4 S1 C5 F2 -70.2(2) . . . .
C4 S1 C5 F3 52.2(2) . . . .
C4 C3 C15 O3 -177.9(2) . . . .
C4 C3 C15 O4 2.5(4) . . . .
C5 S1 C4 C3 92.7(2) . . . .
C5 S1 C4 C6 -98.4(2) . . . .
C6 N1 N2 C3 1.1(3) . . . .
C6 N1 C2 C1 -103.4(3) . . . .
C6 N1 C2 C18 79.5(3) . . . .
C6 N3 C7 C8 -172.9(2) . . . .
C7 N3 C6 N1 -152.4(2) . . . .
C7 N3 C6 C4 35.3(4) . . . .
C7 C8 C9 O2 3.3(3) . . . .
C7 C8 C9 C11 -177.8(2) . . . .
C7 C8 C14 C13 179.5(2) . . . .
C8 C9 C11 C12 -1.6(4) . . . .
C9 C8 C14 C13 1.1(4) . . . .
C9 C11 C12 C13 1.0(4) . . . .
C10 O2 C9 C8 -169.5(2) . . . .
C10 O2 C9 C11 11.6(4) . . . .
C11 C12 C13 C14 0.7(4) . . . .
C12 C13 C14 C8 -1.7(4) . . . .
C14 C8 C9 O2 -178.3(2) . . . .
C14 C8 C9 C11 0.6(3) . . . .
C15 O3 C16 C17 91.4(5) . . . .
C15 O3 C16A C17A 170.5(14) . . . .
C15 C3 C4 S1 -7.2(4) . . . .
C15 C3 C4 C6 -178.3(2) . . . .
C16 O3 C15 O4 -3.0(5) . . . .
C16 O3 C15 C3 177.4(3) . . . .
C18 C19 C20 C21 -177.6(2) . . . .
C18 C19 C20 C22 1.4(3) . . . .
C19 C20 C21 F4 70.6(3) . . . .
C19 C20 C21 F5 -170.0(2) . . . .
C19 C20 C21 F6 -49.0(3) . . . .
C19 C20 C22 C1 0.3(3) . . . .
C21 C20 C22 C1 179.2(2) . . . .
C22 C1 C2 N1 -174.3(2) . . . .
C22 C1 C2 C18 2.8(3) . . . .
C22 C20 C21 F4 -108.4(3) . . . .
C22 C20 C21 F5 11.1(3) . . . .
C22 C20 C21 F6 132.0(2) . . . .
C16A O3 C15 O4 12.1(11) . . . .
C16A O3 C15 C3 -167.5(10) . . . .
